data_1555193
loop_
_publ_author_name
'Vivek Kumar, Sundaravel'
'Banerjee, Sonbidya'
'Punniyamurthy, Tharmalingam'

_publ_section_title
;
 Rh-Catalyzed C--C/C--N bond formation via C--H activation: synthesis of
 2H-indazol-2-yl-benzo[a]carbazoles
;
_journal_issue 23
_journal_name_full 'Organic Chemistry Frontiers'
_journal_page_first 3885
_journal_paper_doi 10.1039/C9QO01120J
_journal_volume 6
_journal_year 2019
_chemical_compound_source Synthetic
_chemical_formula_moiety 'C30 H23 N3 O2 S'
_chemical_formula_sum 'C30 H23 N3 O2 S'
_chemical_formula_weight 489.57
_chemical_melting_point 537
_chemical_name_systematic 7-(2H-Indazol-2-yl)-11-tosyl-6a,11a-dihydro-11H-benzo[a]carbazole
_space_group_crystal_system monoclinic
_space_group_IT_number 14
_space_group_name_Hall '-P 2ybc'
_space_group_name_H-M_alt 'P 1 21/c 1'
_atom_sites_solution_hydrogens mixed
_audit_creation_method SHELXL-2018/3
_audit_update_record
;
2019-05-22 deposited with the CCDC.	2019-10-14 downloaded from the CCDC.
;
_cell_angle_alpha 90
_cell_angle_beta 105.20(3)
_cell_angle_gamma 90
_cell_formula_units_Z 4
_cell_length_a 13.650(3)
_cell_length_b 9.7451(19)
_cell_length_c 19.194(4)
_cell_measurement_reflns_used 5504
_cell_measurement_temperature 293(2)
_cell_measurement_theta_max 29.20
_cell_measurement_theta_min 3.30
_cell_volume 2463.9(10)
_computing_cell_refinement 'CrystalClear-SM Expert 2.1 b28'
_computing_data_collection 'CrystalClear-SM Expert 2.1 b28'
_computing_data_reduction 'CrystalClear-SM Expert 2.1 b28'
_computing_structure_refinement 'SHELXL-2018/3 (Sheldrick, 2018)'
_computing_structure_solution 'SHELXT 2018/2 (Sheldrick, 2018)'
_diffrn_ambient_temperature 293(2)
_diffrn_measured_fraction_theta_full 0.999
_diffrn_measured_fraction_theta_max 0.995
_diffrn_measurement_device_type 'Rigaku Saturn724'
_diffrn_measurement_method \w
_diffrn_radiation_type MoK\a
_diffrn_radiation_wavelength 0.71073
_diffrn_reflns_av_R_equivalents 0.1070
_diffrn_reflns_av_unetI/netI 0.0457
_diffrn_reflns_Laue_measured_fraction_full 0.999
_diffrn_reflns_Laue_measured_fraction_max 0.995
_diffrn_reflns_limit_h_max 16
_diffrn_reflns_limit_h_min -16
_diffrn_reflns_limit_k_max 12
_diffrn_reflns_limit_k_min -12
_diffrn_reflns_limit_l_max 23
_diffrn_reflns_limit_l_min -23
_diffrn_reflns_number 83192
_diffrn_reflns_point_group_measured_fraction_full 0.999
_diffrn_reflns_point_group_measured_fraction_max 0.995
_diffrn_reflns_theta_full 25.242
_diffrn_reflns_theta_max 26.359
_diffrn_reflns_theta_min 1.546
_exptl_absorpt_coefficient_mu 0.165
_exptl_absorpt_correction_T_max 0.8778
_exptl_absorpt_correction_T_min 0.5007
_exptl_absorpt_correction_type numerical
_exptl_crystal_colour colorless
_exptl_crystal_density_diffrn 1.320
_exptl_crystal_description prism
_exptl_crystal_F_000 1024
_exptl_crystal_recrystallization_method 'Re-crystallisation from solvent: Acetonitrile'
_exptl_crystal_size_max 0.086
_exptl_crystal_size_mid 0.057
_exptl_crystal_size_min 0.047
_refine_diff_density_max 0.386
_refine_diff_density_min -0.429
_refine_diff_density_rms 0.051
_refine_ls_extinction_method none
_refine_ls_goodness_of_fit_ref 1.023
_refine_ls_hydrogen_treatment mixed
_refine_ls_matrix_type full
_refine_ls_number_parameters 368
_refine_ls_number_reflns 4995
_refine_ls_number_restraints 0
_refine_ls_restrained_S_all 1.023
_refine_ls_R_factor_all 0.0793
_refine_ls_R_factor_gt 0.0530
_refine_ls_shift/su_max 0.001
_refine_ls_shift/su_mean 0.000
_refine_ls_structure_factor_coef Fsqd
_refine_ls_weighting_details 'w=1/[\s^2^(Fo^2^)+(0.0614P)^2^+1.5985P] where P=(Fo^2^+2Fc^2^)/3'
_refine_ls_weighting_scheme calc
_refine_ls_wR_factor_gt 0.1282
_refine_ls_wR_factor_ref 0.1483
_reflns_Friedel_coverage 0.000
_reflns_number_gt 3591
_reflns_number_total 4995
_reflns_threshold_expression 'I > 2\s(I)'
_cod_data_source_file c9qo01120j2.cif
_cod_data_source_block shelx
_cod_original_cell_volume 2463.8(9)
_cod_original_sg_symbol_H-M 'P 21/c'
_cod_database_code 1555193
_shelx_shelxl_version_number 2018/3
_shelx_space_group_comment
;
The symmetry employed for this shelxl refinement is uniquely defined
by the following loop, which should always be used as a source of
symmetry information in preference to the above space-group names.
They are only intended as comments.
;

loop_
_space_group_symop_operation_xyz
'x, y, z'
'-x, y+1/2, -z+1/2'
'-x, -y, -z'
'x, -y-1/2, z-1/2'

loop_
_atom_site_label
_atom_site_type_symbol
_atom_site_fract_x
_atom_site_fract_y
_atom_site_fract_z
_atom_site_U_iso_or_equiv
_atom_site_adp_type
_atom_site_occupancy
_atom_site_site_symmetry_order
_atom_site_calc_flag
_atom_site_refinement_flags_posn
_atom_site_refinement_flags_adp
_atom_site_refinement_flags_occupancy
_atom_site_disorder_assembly
_atom_site_disorder_group
S1 S 0.77354(5) 0.12681(6) 0.50419(3) 0.04689(19) Uani 1 1 d . . . . .
O1 O 0.81246(16) 0.1603(2) 0.57893(9) 0.0627(5) Uani 1 1 d . . . . .
O2 O 0.79418(16) -0.00386(17) 0.47826(10) 0.0602(5) Uani 1 1 d . . . . .
N1 N 0.82272(15) 0.24025(19) 0.45935(9) 0.0412(5) Uani 1 1 d . . . . .
N2 N 0.76207(15) 0.70068(19) 0.37736(10) 0.0421(5) Uani 1 1 d . . . . .
N3 N 0.65921(15) 0.7058(2) 0.35206(11) 0.0503(5) Uani 1 1 d . . . . .
C1 C 0.78594(18) 0.2408(2) 0.37848(11) 0.0374(5) Uani 1 1 d . . . . .
H1 H 0.7390(18) 0.165(2) 0.3655(12) 0.039(6) Uiso 1 1 d . . . . .
C2 C 0.87446(17) 0.2187(2) 0.34579(11) 0.0369(5) Uani 1 1 d . . . . .
C3 C 0.95152(19) 0.1261(2) 0.37613(13) 0.0434(5) Uani 1 1 d . . . . .
H3 H 0.9488(18) 0.082(3) 0.4210(14) 0.047(7) Uiso 1 1 d . . . . .
C4 C 1.0291(2) 0.1015(3) 0.34320(14) 0.0512(6) Uani 1 1 d . . . . .
H4 H 1.082(2) 0.041(3) 0.3665(16) 0.073(9) Uiso 1 1 d . . . . .
C5 C 1.0298(2) 0.1668(3) 0.27964(15) 0.0584(7) Uani 1 1 d . . . . .
H5 H 1.082(2) 0.152(3) 0.2578(15) 0.064(8) Uiso 1 1 d . . . . .
C6 C 0.9539(2) 0.2587(3) 0.24900(14) 0.0514(6) Uani 1 1 d . . . . .
H6 H 0.9541(19) 0.305(3) 0.2055(15) 0.055(7) Uiso 1 1 d . . . . .
C7 C 0.87526(18) 0.2862(2) 0.28155(11) 0.0395(5) Uani 1 1 d . . . . .
C8 C 0.79588(18) 0.3858(2) 0.25028(12) 0.0425(5) Uani 1 1 d . . . . .
H8 H 0.7952(17) 0.421(2) 0.2009(13) 0.043(6) Uiso 1 1 d . . . . .
C9 C 0.73232(19) 0.4329(2) 0.28633(12) 0.0420(5) Uani 1 1 d . . . . .
H9 H 0.681(2) 0.504(3) 0.2655(15) 0.061(8) Uiso 1 1 d . . . . .
C10 C 0.73400(18) 0.3820(2) 0.36074(11) 0.0372(5) Uani 1 1 d . . . . .
H10 H 0.6642(18) 0.375(2) 0.3640(12) 0.037(6) Uiso 1 1 d . . . . .
C11 C 0.79230(17) 0.4677(2) 0.42460(11) 0.0378(5) Uani 1 1 d . . . . .
C12 C 0.80703(17) 0.6071(2) 0.43424(12) 0.0407(5) Uani 1 1 d . . . . .
C13 C 0.8661(2) 0.6585(3) 0.49959(14) 0.0494(6) Uani 1 1 d . . . . .
H13 H 0.8732(18) 0.752(3) 0.5040(13) 0.047(7) Uiso 1 1 d . . . . .
C14 C 0.9083(2) 0.5694(3) 0.55526(14) 0.0538(7) Uani 1 1 d . . . . .
H14 H 0.947(2) 0.610(3) 0.5997(16) 0.067(8) Uiso 1 1 d . . . . .
C15 C 0.8955(2) 0.4298(3) 0.54750(12) 0.0479(6) Uani 1 1 d . . . . .
H15 H 0.923(2) 0.367(3) 0.5854(14) 0.053(7) Uiso 1 1 d . . . . .
C16 C 0.83768(17) 0.3811(2) 0.48158(11) 0.0387(5) Uani 1 1 d . . . . .
C17 C 0.8117(2) 0.7902(3) 0.34587(14) 0.0471(6) Uani 1 1 d . . . . .
H17 H 0.882(2) 0.793(3) 0.3604(15) 0.061(8) Uiso 1 1 d . . . . .
C18 C 0.7359(9) 0.8539(12) 0.2926(6) 0.0423(13) Uani 0.67(3) 1 d G . P A 2
C19 C 0.7344(8) 0.9666(10) 0.2480(6) 0.0601(11) Uani 0.67(3) 1 d G . P A 2
H19 H 0.795075 1.004094 0.243388 0.072 Uiso 0.67(3) 1 calc R U P A 2
C20 C 0.6424(9) 1.0234(9) 0.2103(7) 0.0610(19) Uani 0.67(3) 1 d G . P A 2
H20 H 0.641386 1.098811 0.180493 0.073 Uiso 0.67(3) 1 calc R U P A 2
C21 C 0.5517(8) 0.9674(10) 0.2173(7) 0.0618(19) Uani 0.67(3) 1 d G . P A 2
H21 H 0.490127 1.005338 0.192065 0.074 Uiso 0.67(3) 1 calc R U P A 2
C22 C 0.5532(9) 0.8546(10) 0.2619(5) 0.0646(12) Uani 0.67(3) 1 d G . P A 2
H22 H 0.492556 0.817149 0.266531 0.078 Uiso 0.67(3) 1 calc R U P A 2
C23 C 0.6453(11) 0.7979(11) 0.2996(5) 0.0426(14) Uani 0.67(3) 1 d G . P A 2
C18A C 0.7405(19) 0.876(2) 0.2991(12) 0.0423(13) Uani 0.33(3) 1 d G . P A 1
C19A C 0.7443(15) 0.968(2) 0.2444(12) 0.0601(11) Uani 0.33(3) 1 d G . P A 1
H19A H 0.806473 1.002572 0.241141 0.072 Uiso 0.33(3) 1 calc R U P A 1
C20A C 0.6553(18) 1.008(2) 0.1947(10) 0.0610(19) Uani 0.33(3) 1 d G . P A 1
H20A H 0.657905 1.069714 0.158198 0.073 Uiso 0.33(3) 1 calc R U P A 1
C21A C 0.5624(15) 0.957(2) 0.1997(10) 0.0618(19) Uani 0.33(3) 1 d G . P A 1
H21A H 0.502888 0.983561 0.166426 0.074 Uiso 0.33(3) 1 calc R U P A 1
C22A C 0.5586(18) 0.865(2) 0.2543(12) 0.0646(12) Uani 0.33(3) 1 d G . P A 1
H22A H 0.496437 0.830270 0.257598 0.078 Uiso 0.33(3) 1 calc R U P A 1
C23A C 0.648(2) 0.825(2) 0.3040(11) 0.0426(14) Uani 0.33(3) 1 d G . P A 1
C24 C 0.6399(4) 0.1481(11) 0.4813(6) 0.0476(12) Uani 0.673(13) 1 d G . P B 2
C29 C 0.5928(5) 0.2566(9) 0.5067(6) 0.0683(12) Uani 0.673(13) 1 d G . P B 2
H29 H 0.631033 0.316623 0.540827 0.082 Uiso 0.673(13) 1 calc R U P B 2
C28 C 0.4886(5) 0.2754(7) 0.4809(5) 0.0717(18) Uani 0.673(13) 1 d G . P B 2
H28 H 0.457121 0.348014 0.497885 0.086 Uiso 0.673(13) 1 calc R U P B 2
C27 C 0.4315(4) 0.1857(8) 0.4299(4) 0.0605(17) Uani 0.673(13) 1 d G . P B 2
C26 C 0.4786(6) 0.0772(8) 0.4045(3) 0.0655(15) Uani 0.673(13) 1 d G . P B 2
H26 H 0.440411 0.017173 0.370337 0.079 Uiso 0.673(13) 1 calc R U P B 2
C25 C 0.5828(6) 0.0584(9) 0.4302(5) 0.0574(16) Uani 0.673(13) 1 d G . P B 2
H25 H 0.614323 -0.014220 0.413277 0.069 Uiso 0.673(13) 1 calc R U P B 2
C24A C 0.6467(10) 0.158(2) 0.4771(14) 0.0476(12) Uani 0.327(13) 1 d G . P B 1
C25A C 0.5749(14) 0.0900(19) 0.4236(11) 0.0574(16) Uani 0.327(13) 1 d G . P B 1
H25A H 0.595268 0.022634 0.396089 0.069 Uiso 0.327(13) 1 calc R U P B 1
C26A C 0.4725(12) 0.1221(16) 0.4114(8) 0.0655(15) Uani 0.327(13) 1 d G . P B 1
H26A H 0.424476 0.076260 0.375637 0.079 Uiso 0.327(13) 1 calc R U P B 1
C27A C 0.4421(9) 0.2227(15) 0.4526(7) 0.0605(17) Uani 0.327(13) 1 d G . P B 1
C28A C 0.5139(12) 0.2912(16) 0.5060(8) 0.0717(18) Uani 0.327(13) 1 d G . P B 1
H28A H 0.493522 0.358521 0.533587 0.086 Uiso 0.327(13) 1 calc R U P B 1
C29A C 0.6162(11) 0.259(2) 0.5183(12) 0.0683(12) Uani 0.327(13) 1 d G . P B 1
H29A H 0.664316 0.304896 0.554040 0.082 Uiso 0.327(13) 1 calc R U P B 1
C30 C 0.3169(6) 0.2072(11) 0.4035(5) 0.088(2) Uani 0.673(13) 1 d . . P B 2
H30A H 0.283766 0.155765 0.433466 0.132 Uiso 0.673(13) 1 calc R U P B 2
H30B H 0.293265 0.176300 0.354491 0.132 Uiso 0.673(13) 1 calc R U P B 2
H30C H 0.301645 0.302886 0.406126 0.132 Uiso 0.673(13) 1 calc R U P B 2
C30A C 0.3284(14) 0.256(2) 0.4351(11) 0.088(2) Uani 0.327(13) 1 d . . P B 1
H30D H 0.299377 0.249550 0.383870 0.132 Uiso 0.327(13) 1 calc R U P B 1
H30E H 0.319223 0.346988 0.451116 0.132 Uiso 0.327(13) 1 calc R U P B 1
H30F H 0.295336 0.191344 0.459209 0.132 Uiso 0.327(13) 1 calc R U P B 1

loop_
_atom_site_aniso_label
_atom_site_aniso_U_11
_atom_site_aniso_U_22
_atom_site_aniso_U_33
_atom_site_aniso_U_23
_atom_site_aniso_U_13
_atom_site_aniso_U_12
S1 0.0646(4) 0.0383(3) 0.0364(3) 0.0062(2) 0.0107(3) 0.0030(3)
O1 0.0872(14) 0.0642(12) 0.0321(9) 0.0097(8) 0.0074(9) -0.0023(10)
O2 0.0837(14) 0.0334(9) 0.0655(12) 0.0067(8) 0.0230(10) 0.0080(9)
N1 0.0550(12) 0.0360(10) 0.0289(9) 0.0022(8) 0.0044(8) 0.0012(9)
N2 0.0435(11) 0.0338(10) 0.0450(11) 0.0002(8) 0.0047(8) 0.0045(8)
N3 0.0440(12) 0.0462(12) 0.0565(12) 0.0027(10) 0.0056(9) 0.0042(9)
C1 0.0461(13) 0.0347(12) 0.0275(10) -0.0004(9) 0.0028(9) -0.0022(10)
C2 0.0438(13) 0.0301(11) 0.0328(10) -0.0024(9) 0.0031(9) -0.0001(9)
C3 0.0527(14) 0.0354(12) 0.0371(12) 0.0004(10) 0.0030(10) 0.0043(10)
C4 0.0530(15) 0.0454(14) 0.0516(14) 0.0006(11) 0.0073(12) 0.0127(12)
C5 0.0590(17) 0.0626(18) 0.0573(16) 0.0017(13) 0.0218(14) 0.0151(14)
C6 0.0601(16) 0.0524(16) 0.0438(14) 0.0055(12) 0.0173(12) 0.0065(13)
C7 0.0461(13) 0.0336(11) 0.0353(11) -0.0009(9) 0.0043(9) 0.0007(10)
C8 0.0514(14) 0.0410(13) 0.0320(11) 0.0024(10) 0.0053(10) 0.0026(11)
C9 0.0482(14) 0.0374(12) 0.0341(11) 0.0027(10) -0.0001(10) 0.0051(11)
C10 0.0379(12) 0.0370(12) 0.0334(11) 0.0002(9) 0.0034(9) 0.0023(10)
C11 0.0390(12) 0.0378(12) 0.0340(11) -0.0014(9) 0.0053(9) 0.0025(9)
C12 0.0421(13) 0.0364(12) 0.0410(12) 0.0005(9) 0.0060(10) 0.0038(10)
C13 0.0556(15) 0.0367(14) 0.0498(14) -0.0074(11) 0.0032(11) -0.0030(11)
C14 0.0600(16) 0.0519(16) 0.0409(13) -0.0077(12) -0.0019(12) -0.0017(13)
C15 0.0543(15) 0.0492(15) 0.0339(12) 0.0010(11) 0.0005(10) 0.0040(12)
C16 0.0432(12) 0.0365(12) 0.0339(11) -0.0020(9) 0.0056(9) 0.0010(10)
C17 0.0507(15) 0.0392(13) 0.0486(14) -0.0008(11) 0.0080(11) -0.0019(11)
C18 0.0588(19) 0.024(3) 0.038(2) -0.009(2) 0.0031(15) -0.003(2)
C19 0.082(3) 0.0440(15) 0.0485(18) -0.0011(13) 0.0066(17) -0.0115(17)
C20 0.106(4) 0.040(2) 0.030(4) -0.003(2) 0.005(3) 0.007(2)
C21 0.074(3) 0.056(2) 0.046(4) -0.001(3) 0.000(3) 0.014(2)
C22 0.060(2) 0.057(2) 0.068(3) 0.006(2) 0.0006(18) 0.0075(16)
C23 0.0536(16) 0.022(4) 0.0476(17) -0.006(2) 0.0047(15) 0.004(3)
C18A 0.0588(19) 0.024(3) 0.038(2) -0.009(2) 0.0031(15) -0.003(2)
C19A 0.082(3) 0.0440(15) 0.0485(18) -0.0011(13) 0.0066(17) -0.0115(17)
C20A 0.106(4) 0.040(2) 0.030(4) -0.003(2) 0.005(3) 0.007(2)
C21A 0.074(3) 0.056(2) 0.046(4) -0.001(3) 0.000(3) 0.014(2)
C22A 0.060(2) 0.057(2) 0.068(3) 0.006(2) 0.0006(18) 0.0075(16)
C23A 0.0536(16) 0.022(4) 0.0476(17) -0.006(2) 0.0047(15) 0.004(3)
C24 0.0618(18) 0.042(2) 0.0427(18) 0.0067(16) 0.0212(14) -0.0034(16)
C29 0.061(4) 0.065(2) 0.080(4) -0.013(2) 0.021(3) 0.001(3)
C28 0.062(4) 0.071(3) 0.083(6) -0.013(4) 0.022(4) 0.003(3)
C27 0.065(3) 0.065(4) 0.053(4) 0.005(3) 0.018(3) -0.004(2)
C26 0.068(2) 0.062(5) 0.064(2) -0.005(3) 0.0135(18) -0.005(3)
C25 0.067(2) 0.052(4) 0.052(2) 0.003(3) 0.0133(19) 0.001(2)
C24A 0.0618(18) 0.042(2) 0.0427(18) 0.0067(16) 0.0212(14) -0.0034(16)
C25A 0.067(2) 0.052(4) 0.052(2) 0.003(3) 0.0133(19) 0.001(2)
C26A 0.068(2) 0.062(5) 0.064(2) -0.005(3) 0.0135(18) -0.005(3)
C27A 0.065(3) 0.065(4) 0.053(4) 0.005(3) 0.018(3) -0.004(2)
C28A 0.062(4) 0.071(3) 0.083(6) -0.013(4) 0.022(4) 0.003(3)
C29A 0.061(4) 0.065(2) 0.080(4) -0.013(2) 0.021(3) 0.001(3)
C30 0.062(3) 0.110(7) 0.093(6) 0.020(4) 0.022(4) 0.001(4)
C30A 0.062(3) 0.110(7) 0.093(6) 0.020(4) 0.022(4) 0.001(4)

loop_
_atom_type_symbol
_atom_type_description
_atom_type_scat_dispersion_real
_atom_type_scat_dispersion_imag
_atom_type_scat_source
C C 0.0033 0.0016 'International Tables Vol C Tables 4.2.6.8 and 6.1.1.4'
H H 0.0000 0.0000 'International Tables Vol C Tables 4.2.6.8 and 6.1.1.4'
N N 0.0061 0.0033 'International Tables Vol C Tables 4.2.6.8 and 6.1.1.4'
O O 0.0106 0.0060 'International Tables Vol C Tables 4.2.6.8 and 6.1.1.4'
S S 0.1246 0.1234 'International Tables Vol C Tables 4.2.6.8 and 6.1.1.4'

loop_
_geom_angle_atom_site_label_1
_geom_angle_atom_site_label_2
_geom_angle_atom_site_label_3
_geom_angle
O2 S1 O1 119.98(12)
O2 S1 N1 105.82(11)
O1 S1 N1 105.99(11)
O2 S1 C24A 109.6(7)
O1 S1 C24A 110.2(8)
N1 S1 C24A 103.9(10)
O2 S1 C24 107.7(3)
O1 S1 C24 108.0(4)
N1 S1 C24 109.0(4)
C16 N1 C1 106.67(17)
C16 N1 S1 122.12(15)
C1 N1 S1 118.09(15)
C17 N2 N3 114.3(2)
C17 N2 C12 126.3(2)
N3 N2 C12 119.45(19)
C23 N3 N2 103.0(6)
N2 N3 C23A 100.7(12)
N1 C1 C2 109.93(18)
N1 C1 C10 103.93(17)
C2 C1 C10 113.89(19)
N1 C1 H1 106.5(13)
C2 C1 H1 109.4(14)
C10 C1 H1 112.8(14)
C3 C2 C7 119.6(2)
C3 C2 C1 121.0(2)
C7 C2 C1 119.25(19)
C4 C3 C2 120.3(2)
C4 C3 H3 122.4(15)
C2 C3 H3 117.3(15)
C5 C4 C3 120.4(2)
C5 C4 H4 121.7(18)
C3 C4 H4 117.8(18)
C4 C5 C6 119.9(3)
C4 C5 H5 120.7(18)
C6 C5 H5 119.4(18)
C5 C6 C7 120.8(2)
C5 C6 H6 120.5(16)
C7 C6 H6 118.7(16)
C2 C7 C6 119.1(2)
C2 C7 C8 119.9(2)
C6 C7 C8 121.1(2)
C9 C8 C7 122.1(2)
C9 C8 H8 121.9(13)
C7 C8 H8 115.9(13)
C8 C9 C10 122.1(2)
C8 C9 H9 121.6(16)
C10 C9 H9 116.3(16)
C9 C10 C11 117.23(19)
C9 C10 C1 113.21(19)
C11 C10 C1 101.42(17)
C9 C10 H10 108.2(13)
C11 C10 H10 107.6(13)
C1 C10 H10 108.7(13)
C12 C11 C16 118.2(2)
C12 C11 C10 132.4(2)
C16 C11 C10 109.36(19)
C11 C12 C13 120.3(2)
C11 C12 N2 120.5(2)
C13 C12 N2 119.3(2)
C14 C13 C12 119.8(2)
C14 C13 H13 122.7(16)
C12 C13 H13 117.5(16)
C15 C14 C13 121.5(2)
C15 C14 H14 121.5(18)
C13 C14 H14 116.9(18)
C14 C15 C16 117.6(2)
C14 C15 H15 123.1(16)
C16 C15 H15 119.3(16)
C15 C16 C11 122.6(2)
C15 C16 N1 126.9(2)
C11 C16 N1 110.27(18)
N2 C17 C18 104.7(6)
N2 C17 C18A 109.1(12)
N2 C17 H17 119.5(18)
C18 C17 H17 135.7(19)
C18A C17 H17 131(2)
C19 C18 C23 120.0
C19 C18 C17 133.7(9)
C23 C18 C17 105.3(8)
C18 C19 C20 120.0
C18 C19 H19 120.0
C20 C19 H19 120.0
C19 C20 C21 120.0
C19 C20 H20 120.0
C21 C20 H20 120.0
C22 C21 C20 120.0
C22 C21 H21 120.0
C20 C21 H21 120.0
C21 C22 C23 120.0
C21 C22 H22 120.0
C23 C22 H22 120.0
N3 C23 C22 126.5(9)
N3 C23 C18 112.6(9)
C22 C23 C18 120.0
C19A C18A C23A 120.0
C19A C18A C17 134.9(19)
C23A C18A C17 103.3(18)
C18A C19A C20A 120.0
C18A C19A H19A 120.0
C20A C19A H19A 120.0
C19A C20A C21A 120.0
C19A C20A H20A 120.0
C21A C20A H20A 120.0
C22A C21A C20A 120.0
C22A C21A H21A 120.0
C20A C21A H21A 120.0
C23A C22A C21A 120.0
C23A C22A H22A 120.0
C21A C22A H22A 120.0
C22A C23A C18A 120.0
C22A C23A N3 125.9(17)
C18A C23A N3 112.3(19)
C29 C24 C25 120.0
C29 C24 S1 122.9(5)
C25 C24 S1 116.8(5)
C28 C29 C24 120.0
C28 C29 H29 120.0
C24 C29 H29 120.0
C29 C28 C27 120.0
C29 C28 H28 120.0
C27 C28 H28 120.0
C26 C27 C28 120.0
C26 C27 C30 121.1(4)
C28 C27 C30 118.9(4)
C27 C26 C25 120.0
C27 C26 H26 120.0
C25 C26 H26 120.0
C26 C25 C24 120.0
C26 C25 H25 120.0
C24 C25 H25 120.0
C25A C24A C29A 120.0
C25A C24A S1 127.1(12)
C29A C24A S1 112.7(12)
C26A C25A C24A 120.0
C26A C25A H25A 120.0
C24A C25A H25A 120.0
C25A C26A C27A 120.0
C25A C26A H26A 120.0
C27A C26A H26A 120.0
C26A C27A C28A 120.0
C26A C27A C30A 117.4(10)
C28A C27A C30A 122.6(10)
C27A C28A C29A 120.0
C27A C28A H28A 120.0
C29A C28A H28A 120.0
C28A C29A C24A 120.0
C28A C29A H29A 120.0
C24A C29A H29A 120.0
C27 C30 H30A 109.5
C27 C30 H30B 109.5
H30A C30 H30B 109.5
C27 C30 H30C 109.5
H30A C30 H30C 109.5
H30B C30 H30C 109.5
C27A C30A H30D 109.5
C27A C30A H30E 109.5
H30D C30A H30E 109.5
C27A C30A H30F 109.5
H30D C30A H30F 109.5
H30E C30A H30F 109.5

loop_
_geom_bond_atom_site_label_1
_geom_bond_atom_site_label_2
_geom_bond_distance
S1 O2 1.4221(18)
S1 O1 1.4308(18)
S1 N1 1.648(2)
S1 C24A 1.700(11)
S1 C24 1.773(5)
N1 C16 1.436(3)
N1 C1 1.501(3)
N2 C17 1.342(3)
N2 N3 1.361(3)
N2 C12 1.431(3)
N3 C23 1.325(9)
N3 C23A 1.462(19)
C1 C2 1.516(3)
C1 C10 1.545(3)
C1 H1 0.96(2)
C2 C3 1.392(3)
C2 C7 1.400(3)
C3 C4 1.389(4)
C3 H3 0.97(3)
C4 C5 1.378(4)
C4 H4 0.95(3)
C5 C6 1.379(4)
C5 H5 0.93(3)
C6 C7 1.402(3)
C6 H6 0.95(3)
C7 C8 1.461(3)
C8 C9 1.325(3)
C8 H8 1.01(2)
C9 C10 1.506(3)
C9 H9 0.99(3)
C10 C11 1.523(3)
C10 H10 0.97(2)
C11 C12 1.379(3)
C11 C16 1.391(3)
C12 C13 1.394(3)
C13 C14 1.380(4)
C13 H13 0.92(3)
C14 C15 1.375(4)
C14 H14 0.96(3)
C15 C16 1.387(3)
C15 H15 0.95(3)
C17 C18 1.395(9)
C17 C18A 1.413(19)
C17 H17 0.93(3)
C18 C19 1.3900
C18 C23 1.3900
C19 C20 1.3900
C19 H19 0.9300
C20 C21 1.3900
C20 H20 0.9300
C21 C22 1.3900
C21 H21 0.9300
C22 C23 1.3900
C22 H22 0.9300
C18A C19A 1.3900
C18A C23A 1.3900
C19A C20A 1.3900
C19A H19A 0.9300
C20A C21A 1.3900
C20A H20A 0.9300
C21A C22A 1.3900
C21A H21A 0.9300
C22A C23A 1.3900
C22A H22A 0.9300
C24 C29 1.3900
C24 C25 1.3900
C29 C28 1.3900
C29 H29 0.9300
C28 C27 1.3900
C28 H28 0.9300
C27 C26 1.3900
C27 C30 1.527(9)
C26 C25 1.3900
C26 H26 0.9300
C25 H25 0.9300
C24A C25A 1.3900
C24A C29A 1.3900
C25A C26A 1.3900
C25A H25A 0.9300
C26A C27A 1.3900
C26A H26A 0.9300
C27A C28A 1.3900
C27A C30A 1.53(2)
C28A C29A 1.3900
C28A H28A 0.9300
C29A H29A 0.9300
C30 H30A 0.9600
C30 H30B 0.9600
C30 H30C 0.9600
C30A H30D 0.9600
C30A H30E 0.9600
C30A H30F 0.9600

loop_
_geom_hbond_atom_site_label_D
_geom_hbond_atom_site_label_H
_geom_hbond_atom_site_label_A
_geom_hbond_distance_DH
_geom_hbond_distance_HA
_geom_hbond_distance_DA
_geom_hbond_angle_DHA
_geom_hbond_site_symmetry_A
_geom_hbond_publ_flag
C13 H13 O2 0.92(3) 2.60(3) 3.428(3) 149(2) 1_565 yes
C15 H15 O1 0.95(3) 2.49(3) 2.984(3) 112.1(19) . yes

loop_
_geom_torsion_atom_site_label_1
_geom_torsion_atom_site_label_2
_geom_torsion_atom_site_label_3
_geom_torsion_atom_site_label_4
_geom_torsion
O2 S1 N1 C16 -165.57(18)
O1 S1 N1 C16 -37.1(2)
C24A S1 N1 C16 79.1(8)
C24 S1 N1 C16 78.9(4)
O2 S1 N1 C1 58.46(19)
O1 S1 N1 C1 -173.11(17)
C24A S1 N1 C1 -56.9(8)
C24 S1 N1 C1 -57.1(4)
C17 N2 N3 C23 3.6(6)
C12 N2 N3 C23 -178.1(5)
C17 N2 N3 C23A -6.1(10)
C12 N2 N3 C23A 172.3(10)
C16 N1 C1 C2 96.0(2)
S1 N1 C1 C2 -121.90(18)
C16 N1 C1 C10 -26.3(2)
S1 N1 C1 C10 115.83(18)
N1 C1 C2 C3 39.4(3)
C10 C1 C2 C3 155.6(2)
N1 C1 C2 C7 -144.5(2)
C10 C1 C2 C7 -28.4(3)
C7 C2 C3 C4 0.4(3)
C1 C2 C3 C4 176.4(2)
C2 C3 C4 C5 -1.0(4)
C3 C4 C5 C6 1.0(4)
C4 C5 C6 C7 -0.4(4)
C3 C2 C7 C6 0.2(3)
C1 C2 C7 C6 -175.9(2)
C3 C2 C7 C8 -178.6(2)
C1 C2 C7 C8 5.3(3)
C5 C6 C7 C2 -0.2(4)
C5 C6 C7 C8 178.6(2)
C2 C7 C8 C9 11.8(3)
C6 C7 C8 C9 -167.0(2)
C7 C8 C9 C10 -3.0(4)
C8 C9 C10 C11 96.9(3)
C8 C9 C10 C1 -20.6(3)
N1 C1 C10 C9 154.43(19)
C2 C1 C10 C9 34.8(3)
N1 C1 C10 C11 28.0(2)
C2 C1 C10 C11 -91.7(2)
C9 C10 C11 C12 34.6(4)
C1 C10 C11 C12 158.4(3)
C9 C10 C11 C16 -144.9(2)
C1 C10 C11 C16 -21.1(2)
C16 C11 C12 C13 0.1(4)
C10 C11 C12 C13 -179.3(2)
C16 C11 C12 N2 180.0(2)
C10 C11 C12 N2 0.6(4)
C17 N2 C12 C11 -120.6(3)
N3 N2 C12 C11 61.2(3)
C17 N2 C12 C13 59.4(3)
N3 N2 C12 C13 -118.8(3)
C11 C12 C13 C14 -1.2(4)
N2 C12 C13 C14 178.8(2)
C12 C13 C14 C15 1.5(4)
C13 C14 C15 C16 -0.6(4)
C14 C15 C16 C11 -0.7(4)
C14 C15 C16 N1 173.5(2)
C12 C11 C16 C15 0.9(4)
C10 C11 C16 C15 -179.5(2)
C12 C11 C16 N1 -174.2(2)
C10 C11 C16 N1 5.4(3)
C1 N1 C16 C15 -161.3(2)
S1 N1 C16 C15 58.5(3)
C1 N1 C16 C11 13.5(3)
S1 N1 C16 C11 -126.67(18)
N3 N2 C17 C18 -3.7(5)
C12 N2 C17 C18 178.1(5)
N3 N2 C17 C18A 5.9(10)
C12 N2 C17 C18A -172.4(10)
N2 C17 C18 C19 170.1(9)
N2 C17 C18 C23 2.2(4)
C23 C18 C19 C20 0.0
C17 C18 C19 C20 -166.5(12)
C18 C19 C20 C21 0.0
C19 C20 C21 C22 0.0
C20 C21 C22 C23 0.0
N2 N3 C23 C22 -171.2(8)
N2 N3 C23 C18 -1.9(5)
C21 C22 C23 N3 168.5(12)
C21 C22 C23 C18 0.0
C19 C18 C23 N3 -170.0(10)
C17 C18 C23 N3 -0.1(5)
C19 C18 C23 C22 0.0
C17 C18 C23 C22 169.9(9)
N2 C17 C18A C19A -166.4(14)
N2 C17 C18A C23A -2.6(10)
C23A C18A C19A C20A 0.0
C17 C18A C19A C20A 162(2)
C18A C19A C20A C21A 0.0
C19A C20A C21A C22A 0.0
C20A C21A C22A C23A 0.0
C21A C22A C23A C18A 0.0
C21A C22A C23A N3 -164(2)
C19A C18A C23A C22A 0.0
C17 C18A C23A C22A -166.8(17)
C19A C18A C23A N3 165.7(17)
C17 C18A C23A N3 -1.1(10)
N2 N3 C23A C22A 168.9(13)
N2 N3 C23A C18A 4.3(10)
O2 S1 C24 C29 171.4(4)
O1 S1 C24 C29 40.4(6)
N1 S1 C24 C29 -74.3(6)
O2 S1 C24 C25 -15.0(7)
O1 S1 C24 C25 -146.0(5)
N1 S1 C24 C25 99.3(5)
C25 C24 C29 C28 0.0
S1 C24 C29 C28 173.4(9)
C24 C29 C28 C27 0.0
C29 C28 C27 C26 0.0
C29 C28 C27 C30 178.9(7)
C28 C27 C26 C25 0.0
C30 C27 C26 C25 -178.9(7)
C27 C26 C25 C24 0.0
C29 C24 C25 C26 0.0
S1 C24 C25 C26 -173.8(8)
O2 S1 C24A C25A -15.5(19)
O1 S1 C24A C25A -149.6(13)
N1 S1 C24A C25A 97.2(15)
O2 S1 C24A C29A 160.2(8)
O1 S1 C24A C29A 26.1(12)
N1 S1 C24A C29A -87.1(10)
C29A C24A C25A C26A 0.0
S1 C24A C25A C26A 175(2)
C24A C25A C26A C27A 0.0
C25A C26A C27A C28A 0.0
C25A C26A C27A C30A 178.5(16)
C26A C27A C28A C29A 0.0
C30A C27A C28A C29A -178.4(17)
C27A C28A C29A C24A 0.0
C25A C24A C29A C28A 0.0
S1 C24A C29A C28A -176.0(19)
